data_2007299
loop_
_publ_author_name
'Yeap, Guan-Yeow'
'Ishizawa, Nobuo'

_publ_section_title
;
 Dibutyldichlorobis{2-[(phenylethylimino)methyl]phenol-<i>O</i>}tin(IV)
;
_journal_issue 6
_journal_name_full 'Acta Crystallographica Section C'
_journal_page_first 720
_journal_page_last 722
_journal_paper_doi 10.1107/S010827019701874X
_journal_volume 54
_journal_year 1998
_chemical_formula_analytical 'C38 H48 N2 O2 Cl2 Sn'
_chemical_formula_iupac '[Sn Cl2 (C4H9)2 (C15 H15 NO)2]'
_chemical_formula_moiety 'C38 H48 N2 O2 Cl2 Sn'
_chemical_formula_sum 'C38 H48 Cl2 N2 O2 Sn'
_chemical_formula_weight 754.55
_chemical_melting_point .105E-104
_chemical_name_common
;
Dibutyldichlorobis[(2-(phenylethylimino)methyl)phenol]tin(IV)
;
_chemical_name_systematic
;
Dibutyldichlorobis[(2-(phenylethylimino)methyl)phenol]tin(IV)
;
_space_group_IT_number 2
_symmetry_cell_setting triclinic
_symmetry_space_group_name_Hall '-P 1'
_symmetry_space_group_name_H-M 'P -1'
_audit_creation_method from_xtal_archive_file_using_CIFIO
_cell_angle_alpha 85.81(4)
_cell_angle_beta 79.79(3)
_cell_angle_gamma 79.14(2)
_cell_formula_units_Z 1
_cell_length_a 9.889(2)
_cell_length_b 10.208(3)
_cell_length_c 9.466(6)
_cell_measurement_reflns_used 20
_cell_measurement_temperature 293
_cell_measurement_theta_max 16
_cell_measurement_theta_min 11
_cell_volume 922.8(7)
_computing_cell_refinement 'Rigaku AFC-5 diffractometer system'
_computing_data_collection 'Rigaku AFC-5 diffractometer system'
_computing_data_reduction 'Xtal3.4 (Hall et al., 1995)'
_computing_molecular_graphics Xtal3.4
_computing_publication_material Xtal3.4
_computing_structure_refinement Xtal3.4
_computing_structure_solution Xtal3.4
_diffrn_ambient_temperature 293
_diffrn_measurement_device 'Rigaku AFC-5'
_diffrn_measurement_method '\q/2\q scans'
_diffrn_radiation_monochromator graphite
_diffrn_radiation_source xray_tube
_diffrn_radiation_type MoK\a
_diffrn_radiation_wavelength 0.7107
_diffrn_reflns_av_R_equivalents .021
_diffrn_reflns_av_sigmaI/netI .024
_diffrn_reflns_limit_h_max 13
_diffrn_reflns_limit_h_min -13
_diffrn_reflns_limit_k_max 14
_diffrn_reflns_limit_k_min -14
_diffrn_reflns_limit_l_max 13
_diffrn_reflns_limit_l_min -13
_diffrn_reflns_number 11121
_diffrn_reflns_reduction_process perpendicular_monochr_Lp
_diffrn_reflns_theta_max 30
_diffrn_reflns_theta_min 2.03
_diffrn_standards_decay_% <1
_diffrn_standards_interval_count 200
_diffrn_standards_number 6
_exptl_absorpt_coefficient_mu 0.87
_exptl_absorpt_correction_T_max 0.912
_exptl_absorpt_correction_T_min 0.804
_exptl_absorpt_correction_type analytical
_exptl_crystal_colour yellow
_exptl_crystal_density_diffrn 1.358
_exptl_crystal_density_meas ?
_exptl_crystal_description plate
_exptl_crystal_F_000 390
_exptl_crystal_size_max 0.27
_exptl_crystal_size_mid 0.27
_exptl_crystal_size_min 0.11
_refine_diff_density_max .23
_refine_diff_density_min -.30
_refine_ls_abs_structure_Flack 0
_refine_ls_extinction_method none
_refine_ls_goodness_of_fit_all 1.462
_refine_ls_goodness_of_fit_obs 1.587
_refine_ls_hydrogen_treatment refall
_refine_ls_matrix_type full
_refine_ls_number_constraints 0
_refine_ls_number_parameters 301
_refine_ls_number_reflns 3924
_refine_ls_number_restraints 0
_refine_ls_R_factor_all .053
_refine_ls_R_factor_obs .029
_refine_ls_shift/esd_max .001
_refine_ls_structure_factor_coef F
_refine_ls_weighting_details 'w = 1/\s(|F|)'
_refine_ls_weighting_scheme calc
_refine_ls_wR_factor_all .022
_refine_ls_wR_factor_obs .020
_reflns_number_observed 3926
_reflns_number_total 5382
_reflns_observed_criterion F>3\s(F)
_cod_data_source_file bk1372.cif
_cod_data_source_block b2
_cod_depositor_comments
;
The following automatic conversions were performed:

'_exptl_crystal_density_meas' value 'none' was changed to '?' - the
value is perceived as not measured.

Automatic conversion script
Id: cif_fix_values 3008 2015-01-20 13:52:24Z robertas 

The following automatic conversions were performed:

'_refine_ls_weighting_scheme' value 'w = 1/\s(|F|)' was changed to
'calc'. New tag '_refine_ls_weighting_details' was created. The value
of the new tag was set to 'w = 1/\s(|F|)'.

Automatic conversion script
Id: cif_fix_values 3143 2015-03-26 13:38:13Z robertas 
;
_cod_original_sg_symbol_H-M P-1
_cod_original_formula_sum 'C38 H48 N2 O2 Cl2 Sn'
_cod_database_code 2007299

loop_
_symmetry_equiv_pos_as_xyz
+x,+y,+z
-x,-y,-z

loop_
_atom_site_aniso_label
_atom_site_aniso_U_11
_atom_site_aniso_U_22
_atom_site_aniso_U_33
_atom_site_aniso_U_12
_atom_site_aniso_U_13
_atom_site_aniso_U_23
Sn .04774(14) .03481(12) .02446(10) -.00903(10) -.00559(9) .00130(8)
O .0678(11) .0341(8) .0330(8) -.0099(8) .0038(7) -.0026(6)
Cl .0703(4) .0462(4) .0400(3) -.0046(3) -.0170(3) .0073(3)
N .0542(13) .0503(12) .0311(10) -.0148(10) -.0034(9) .0049(9)
C1 .0378(12) .0357(12) .0360(11) -.0061(10) -.0034(9) -.0002(9)
C2 .0627(16) .0391(13) .0388(13) -.0063(12) -.0033(12) .0023(10)
C3 .077(2) .0390(14) .0608(17) -.0096(14) -.0018(15) .0062(13)
C4 .103(2) .0366(15) .068(2) -.0093(16) -.0028(17) -.0130(14)
C5 .082(2) .0528(16) .0454(15) -.0098(15) -.0004(14) -.0145(13)
C6 .0437(13) .0412(12) .0348(11) -.0092(10) -.0039(10) -.0020(9)
C7 .0457(14) .0566(15) .0302(11) -.0125(12) -.0036(10) -.0036(10)
C8 .0627(18) .0555(16) .0387(13) -.0213(14) -.0130(12) .0162(12)
C9 .069(2) .0524(17) .0589(17) -.0223(15) -.0270(15) .0161(14)
C10 .0594(16) .0485(14) .0404(12) -.0212(12) -.0155(11) .0055(11)
C11 .060(2) .089(2) .081(2) -.0259(18) -.0222(17) .0241(18)
C12 .080(3) .122(3) .091(3) -.055(2) -.015(2) .038(2)
C13 .117(3) .072(2) .0600(18) -.049(2) -.0304(19) .0255(16)
C14 .090(2) .0502(17) .0631(18) -.0165(17) -.0280(17) .0109(14)
C15 .0608(18) .0519(16) .0607(17) -.0156(14) -.0131(14) .0098(13)
C16 .0615(18) .078(2) .0348(13) -.0267(16) -.0096(12) -.0022(14)
C17 .0577(18) .075(2) .0478(15) -.0281(15) -.0046(13) -.0068(14)
C18 .060(2) .076(2) .072(2) -.0219(17) -.0109(16) -.0086(18)
C19 .069(3) .150(4) .102(3) -.058(3) .008(2) -.017(3)

loop_
_atom_site_label
_atom_site_fract_x
_atom_site_fract_y
_atom_site_fract_z
_atom_site_U_iso_or_equiv
_atom_site_thermal_displace_type
_atom_site_calc_flag
_atom_site_calc_attached_atom
Sn .50000 .50000 .50000 .03563(15) Uani ? ?
O .63205(16) .37452(14) .32517(14) .0463(12) Uani ? ?
Cl .54858(6) .32987(6) .71587(6) .0524(5) Uani ? ?
N .6791(2) .4525(2) .0532(2) .0453(15) Uani ? ?
C1 .6465(2) .2527(2) .2852(2) .0370(15) Uani ? ?
C2 .6300(3) .1432(2) .3826(2) .0481(18) Uani ? ?
C3 .6480(3) .0168(3) .3369(3) .061(2) Uani ? ?
C4 .6851(3) -.0103(3) .1918(3) .071(3) Uani ? ?
C5 .7038(3) .0920(3) .0929(3) .061(2) Uani ? ?
C6 .6841(2) .2245(2) .1364(2) .0400(16) Uani ? ?
C7 .6997(2) .3274(2) .0290(2) .0439(17) Uani ? ?
C8 .6916(3) .5606(3) -.0561(3) .051(2) Uani ? ?
C9 .8003(3) .6370(3) -.0336(3) .057(2) Uani ? ?
C10 .8162(3) .7551(2) -.1380(2) .0474(18) Uani ? ?
C11 .9478(3) .7778(3) -.1964(3) .075(3) Uani ? ?
C12 .9654(4) .8890(4) -.2869(4) .095(4) Uani ? ?
C13 .8522(4) .9755(3) -.3209(3) .078(3) Uani ? ?
C14 .7212(4) .9541(3) -.2656(3) .066(3) Uani ? ?
C15 .7035(3) .8438(3) -.1739(3) .057(2) Uani ? ?
C16 .3235(3) .4157(3) .4763(3) .056(2) Uani ? ?
C17 .2177(3) .3947(3) .6046(3) .058(2) Uani ? ?
C18 .1023(3) .3283(4) .5751(4) .068(3) Uani ? ?
C19 -.0058(5) .3117(6) .7039(5) .104(4) Uani ? ?
H1 .609(2) .161(2) .477(2) .051(7) Uiso ? ?
H2 .638(2) -.058(2) .405(3) .085(9) Uiso ? ?
H3 .695(2) -.093(2) .158(3) .078(9) Uiso ? ?
H4 .733(2) .074(2) -.010(2) .074(8) Uiso ? ?
H5 .728(2) .302(2) -.073(2) .063(7) Uiso ? ?
H6 .653(2) .474(2) .145(2) .068(8) Uiso ? ?
H7 .715(2) .520(2) -.150(3) .073(8) Uiso ? ?
H8 .603(2) .620(2) -.044(2) .077(9) Uiso ? ?
H9 .888(2) .576(2) -.032(2) .072(9) Uiso ? ?
H10 .769(3) .671(3) .062(3) .103(11) Uiso ? ?
H11 1.027(3) .713(3) -.177(3) .088(10) Uiso ? ?
H12 1.056(3) .896(3) -.327(3) .119(13) Uiso ? ?
H13 .859(3) 1.055(3) -.378(3) .095(10) Uiso ? ?
H14 .637(2) 1.018(2) -.285(2) .076(9) Uiso ? ?
H15 .608(2) .837(2) -.130(2) .066(8) Uiso ? ?
H16 .290(3) .463(3) .402(3) .092(10) Uiso ? ?
H17 .361(3) .338(3) .425(3) .103(12) Uiso ? ?
H18 .176(3) .489(3) .643(3) .107(11) Uiso ? ?
H19 .262(3) .351(3) .684(3) .101(11) Uiso ? ?
H20 .064(3) .368(3) .493(3) .092(11) Uiso ? ?
H21 .143(3) .240(3) .542(3) .139(15) Uiso ? ?
H22 -.045(4) .403(4) .754(5) .22(2) Uiso ? ?
H23 -.080(3) .282(3) .683(3) .105(12) Uiso ? ?
H24 .032(4) .257(4) .789(4) .17(2) Uiso ? ?

loop_
_atom_type_symbol
_atom_type_scat_dispersion_real
_atom_type_scat_dispersion_imag
_atom_type_scat_source
Sn -.873 1.424 Int._Tables_Vol_IV_Tables_2.2B_and_2.3.1
Cl .132 .159 Int._Tables_Vol_IV_Tables_2.2B_and_2.3.1
O .008 .006 Int._Tables_Vol_IV_Tables_2.2B_and_2.3.1
N .004 .003 Int._Tables_Vol_IV_Tables_2.2B_and_2.3.1
C .002 .002 Int._Tables_Vol_IV_Tables_2.2B_and_2.3.1
H 0 0 Int._Tables_Vol_IV_Tables_2.2B_and_2.3.1

loop_
_geom_angle_atom_site_label_1
_geom_angle_atom_site_label_2
_geom_angle_atom_site_label_3
_geom_angle_site_symmetry_1
_geom_angle_site_symmetry_3
_geom_angle
_geom_angle_publ_flag
O Sn Cl . . 97.05(5) yes
O Sn C16 . . 90.15(8) yes
O Sn O . 2_666 180.0000 yes
O Sn Cl . 2_666 82.95(5) yes
O Sn C16 . 2_666 89.85(9) yes
Cl Sn C16 . . 90.62(8) yes
Cl Sn O . 2_666 82.95(5) yes
Cl Sn Cl . 2_666 180.0000 yes
Cl Sn C16 . 2_666 89.38(8) yes
C16 Sn O . 2_666 89.85(9) yes
C16 Sn Cl . 2_666 89.38(8) yes
C16 Sn C16 . 2_666 180.00 yes
O Sn Cl 2_666 2_666 97.05(5) yes
O Sn C16 2_666 2_666 90.15(9) yes
Cl Sn C16 2_666 2_666 90.62(8) yes
Sn O C1 . . 136.84(12) yes
C7 N C8 . . 125.7(2) yes
C7 N H6 . . 116.3(15) no
C8 N H6 . . 118.0(15) no
O C1 C6 . . 119.84(18) yes
O C1 C2 . . 123.29(19) yes
C6 C1 C2 . . 116.9(2) yes
C1 C6 C7 . . 121.6(2) yes
C1 C6 C5 . . 120.0(2) yes
C7 C6 C5 . . 118.3(2) yes
N C7 C6 . . 124.7(2) yes
N C7 H5 . . 117.2(12) no
C6 C7 H5 . . 118.1(12) no
C9 C10 C15 . . 122.4(2) yes
C9 C10 C11 . . 119.4(2) yes
C15 C10 C11 . . 118.1(2) yes
N C8 C9 . . 110.9(2) yes
N C8 H7 . . 107.4(14) no
N C8 H8 . . 106.3(14) no
C9 C8 H7 . . 111.1(15) no
C9 C8 H8 . . 108.3(16) no
H7 C8 H8 . . 113(2) no
Sn C16 C17 . . 119.6(2) yes
Sn C16 H16 . . 104.5(18) no
Sn C16 H17 . . 105.3(18) no
C17 C16 H16 . . 115.9(16) no
C17 C16 H17 . . 113.2(17) no
H16 C16 H17 . . 95(2) no
C1 C2 C3 . . 121.6(2) yes
C1 C2 H1 . . 116.5(13) no
C3 C2 H1 . . 121.9(13) no
C10 C9 C8 . . 114.7(3) yes
C10 C9 H9 . . 112.4(14) no
C10 C9 H10 . . 108.2(16) no
C8 C9 H9 . . 109.4(15) no
C8 C9 H10 . . 104.5(18) no
H9 C9 H10 . . 107(2) no
C16 C17 C18 . . 114.6(3) yes
C16 C17 H18 . . 105.5(15) no
C16 C17 H19 . . 111.0(15) no
C18 C17 H18 . . 109.8(16) no
C18 C17 H19 . . 112.7(17) no
H18 C17 H19 . . 102(2) no
C10 C15 C14 . . 121.2(3) yes
C10 C15 H15 . . 121.6(13) no
C14 C15 H15 . . 117.0(13) no
C2 C3 C4 . . 121.3(2) yes
C2 C3 H2 . . 121.2(15) no
C4 C3 H2 . . 117.4(15) no
C6 C5 C4 . . 120.7(2) yes
C6 C5 H4 . . 119.2(14) no
C4 C5 H4 . . 120.1(14) no
C17 C18 C19 . . 114.0(3) yes
C17 C18 H20 . . 111.9(17) no
C17 C18 H21 . . 109(2) no
C19 C18 H20 . . 113.5(15) no
C19 C18 H21 . . 106.9(19) no
H20 C18 H21 . . 101(3) no
C15 C14 C13 . . 119.7(3) yes
C15 C14 H14 . . 118.5(14) no
C13 C14 H14 . . 121.7(14) no
C14 C13 C12 . . 120.2(3) yes
C14 C13 H13 . . 116.8(16) no
C12 C13 H13 . . 123.0(16) no
C3 C4 C5 . . 119.4(3) yes
C3 C4 H3 . . 123.0(15) no
C5 C4 H3 . . 117.5(15) no
C10 C11 C12 . . 120.7(3) yes
C10 C11 H11 . . 118.7(15) no
C12 C11 H11 . . 120.6(15) no
C18 C19 H24 . . 115(2) no
C18 C19 H23 . . 113.2(19) no
C18 C19 H22 . . 111(2) no
H24 C19 H23 . . 111(3) no
H24 C19 H22 . . 99(3) no
H23 C19 H22 . . 107(3) no
C13 C12 C11 . . 120.1(3) yes
C13 C12 H12 . . 123.2(18) no
C11 C12 H12 . . 116.5(18) no
O H6 N . . 134.8(18) yes

loop_
_geom_bond_atom_site_label_1
_geom_bond_atom_site_label_2
_geom_bond_site_symmetry_1
_geom_bond_site_symmetry_2
_geom_bond_distance
_geom_bond_publ_flag
Sn O . . 2.2356(15) yes
Sn Cl . . 2.6340(12) yes
Sn C16 . . 2.138(3) yes
Sn O . 2_666 2.2356(15) no
Sn Cl . 2_666 2.6340(12) no
Sn C16 . 2_666 2.138(3) no
O C1 . . 1.301(3) yes
O H6 . . 1.919(19) yes
N C7 . . 1.286(3) yes
N C8 . . 1.464(3) yes
N H6 . . .89(2) yes
C1 C6 . . 1.427(3) yes
C1 C2 . . 1.410(3) yes
C6 C7 . . 1.418(3) yes
C6 C5 . . 1.411(4) yes
C7 H5 . . .99(2) yes
C10 C9 . . 1.515(4) yes
C10 C15 . . 1.373(4) yes
C10 C11 . . 1.376(4) yes
C8 C9 . . 1.493(5) yes
C8 H7 . . .98(2) no
C8 H8 . . .96(2) no
C16 C17 . . 1.486(4) yes
C16 H16 . . .90(3) no
C16 H17 . . .94(3) no
C2 C3 . . 1.361(4) yes
C2 H1 . . .91(2) no
C9 H9 . . .97(2) no
C9 H10 . . .97(3) no
C17 C18 . . 1.508(5) yes
C17 H18 . . 1.04(3) no
C17 H19 . . .97(3) no
C15 C14 . . 1.390(4) yes
C15 H15 . . .97(2) no
C3 C4 . . 1.391(4) yes
C3 H2 . . .97(2) no
C5 C4 . . 1.367(4) yes
C5 H4 . . .98(2) no
C18 C19 . . 1.495(5) yes
C18 H20 . . .96(3) no
C18 H21 . . .97(3) no
C14 C13 . . 1.360(5) yes
C14 H14 . . 1.00(2) no
C13 C12 . . 1.361(5) yes
C13 H13 . . .95(3) no
C4 H3 . . .91(3) no
C11 C12 . . 1.390(5) yes
C11 H11 . . .96(2) no
C19 H24 . . 1.03(4) no
C19 H23 . . .90(3) no
C19 H22 . . 1.05(4) no
C12 H12 . . .93(3) no
